data_7033280
loop_
_publ_author_name
'Liu, Lei-Lei'
'Yu, Cai-Xia'
'Ma, Feng-Ji'
'Li, Ya-Ru'
'Han, Jing-Jing'
'Lin, Lu'
'Ma, Lu-Fang'

_publ_section_title
;
 Structural diversity and photocatalytic properties of Cd(II) coordination
 polymers constructed by a flexible V-shaped bipyridyl benzene ligand and
 dicarboxylate derivatives.
;
_journal_issue 4
_journal_name_full 'Dalton transactions (Cambridge, England : 2003)'
_journal_page_first 1636
_journal_page_last 1645
_journal_paper_doi 10.1039/c4dt03271c
_journal_volume 44
_journal_year 2015
_chemical_formula_moiety 'C26 H22 Cd N2 O7'
_chemical_formula_sum 'C26 H22 Cd N2 O7'
_chemical_formula_weight 586.86
_chemical_name_systematic
; 
 ? 
;
_space_group_IT_number 2
_symmetry_cell_setting triclinic
_symmetry_space_group_name_Hall '-P 1'
_symmetry_space_group_name_H-M 'P -1'
_atom_sites_solution_hydrogens geom
_atom_sites_solution_primary direct
_atom_sites_solution_secondary difmap
_audit_creation_method SHELXL-97
_cell_angle_alpha 87.94(3)
_cell_angle_beta 78.26(3)
_cell_angle_gamma 83.90(3)
_cell_formula_units_Z 2
_cell_length_a 6.4235(13)
_cell_length_b 13.158(3)
_cell_length_c 14.840(3)
_cell_measurement_reflns_used 7007
_cell_measurement_temperature 296(2)
_cell_measurement_theta_max 28.30
_cell_measurement_theta_min 3.11
_cell_volume 1221.0(5)
_computing_cell_refinement 'Bruker SAINT'
_computing_data_collection 'Bruker APEX2'
_computing_data_reduction 'Bruker SAINT  A '
_computing_molecular_graphics 'Bruker SHELXTL'
_computing_publication_material 'Bruker SHELXTL'
_computing_structure_refinement 'SHELXL-97 (Sheldrick, 1997)'
_computing_structure_solution 'SHELXS-97 (Sheldrick, 1990)'
_diffrn_ambient_temperature 296(2)
_diffrn_measured_fraction_theta_full 0.994
_diffrn_measured_fraction_theta_max 0.994
_diffrn_measurement_device_type 'Bruker APEX-II CCD'
_diffrn_measurement_method '\f and \w scans'
_diffrn_radiation_monochromator graphite
_diffrn_radiation_source 'fine-focus sealed tube'
_diffrn_radiation_type MoK\a
_diffrn_radiation_wavelength 0.71073
_diffrn_reflns_av_R_equivalents 0.0159
_diffrn_reflns_av_sigmaI/netI 0.0235
_diffrn_reflns_limit_h_max 7
_diffrn_reflns_limit_h_min -7
_diffrn_reflns_limit_k_max 15
_diffrn_reflns_limit_k_min -15
_diffrn_reflns_limit_l_max 17
_diffrn_reflns_limit_l_min -17
_diffrn_reflns_number 8646
_diffrn_reflns_theta_full 25.00
_diffrn_reflns_theta_max 25.00
_diffrn_reflns_theta_min 2.80
_diffrn_standards_number 0
_exptl_absorpt_coefficient_mu 0.943
_exptl_absorpt_correction_T_max 0.8337
_exptl_absorpt_correction_T_min 0.7983
_exptl_absorpt_correction_type multi-scan
_exptl_absorpt_process_details sadabs
_exptl_crystal_colour colourless
_exptl_crystal_density_diffrn 1.596
_exptl_crystal_density_method 'not measured'
_exptl_crystal_description block
_exptl_crystal_F_000 592
_exptl_crystal_size_max 0.25
_exptl_crystal_size_mid 0.20
_exptl_crystal_size_min 0.20
_refine_diff_density_max 0.278
_refine_diff_density_min -0.379
_refine_diff_density_rms 0.049
_refine_ls_extinction_method none
_refine_ls_goodness_of_fit_ref 1.037
_refine_ls_hydrogen_treatment mixed
_refine_ls_matrix_type full
_refine_ls_number_parameters 333
_refine_ls_number_reflns 4284
_refine_ls_number_restraints 60
_refine_ls_restrained_S_all 1.076
_refine_ls_R_factor_all 0.0217
_refine_ls_R_factor_gt 0.0199
_refine_ls_shift/su_max 0.000
_refine_ls_shift/su_mean 0.000
_refine_ls_structure_factor_coef Fsqd
_refine_ls_weighting_details 'calc w=1/[\s^2^(Fo^2^)+(0.0222P)^2^+0.4737P] where P=(Fo^2^+2Fc^2^)/3'
_refine_ls_weighting_scheme calc
_refine_ls_wR_factor_gt 0.0483
_refine_ls_wR_factor_ref 0.0496
_reflns_number_gt 4014
_reflns_number_total 4284
_reflns_threshold_expression >2sigma(I)
_cod_data_source_file c4dt03271c2.cif
_cod_data_source_block 1
_cod_depositor_comments 'Adding full bibliography for 7033276--7033280.cif.'
_cod_original_cell_volume 1221.0(4)
_cod_database_code 7033280

loop_
_symmetry_equiv_pos_as_xyz
'x, y, z'
'-x, -y, -z'

loop_
_atom_site_label
_atom_site_type_symbol
_atom_site_fract_x
_atom_site_fract_y
_atom_site_fract_z
_atom_site_U_iso_or_equiv
_atom_site_adp_type
_atom_site_occupancy
_atom_site_symmetry_multiplicity
_atom_site_calc_flag
_atom_site_refinement_flags
Cd1 Cd 0.61546(2) 0.321687(11) 0.218968(9) 0.02929(6) Uani 1 1 d U
C1 C 1.2620(3) 0.57097(18) 0.98224(14) 0.0373(5) Uani 1 1 d .
H1 H 1.2544 0.6379 1.0018 0.045 Uiso 1 1 calc R
C2 C 1.2279(3) 0.4947(2) 1.04723(15) 0.0428(6) Uani 1 1 d .
H2 H 1.2021 0.5094 1.1096 0.051 Uiso 1 1 calc R
C3 C 1.2322(3) 0.3963(2) 1.01891(16) 0.0441(6) Uani 1 1 d .
H3 H 1.2079 0.3436 1.0620 0.053 Uiso 1 1 calc R
C4 C 1.2732(3) 0.37585(17) 0.92545(16) 0.0394(5) Uani 1 1 d .
C5 C 1.3119(3) 0.45702(17) 0.86463(15) 0.0357(5) Uani 1 1 d .
H5 H 1.3436 0.4438 0.8019 0.043 Uiso 1 1 calc R
C6 C 1.2719(4) 0.27087(19) 0.89058(19) 0.0525(7) Uani 1 1 d .
H6A H 1.4155 0.2438 0.8617 0.063 Uiso 1 1 calc R
H6B H 1.2186 0.2254 0.9409 0.063 Uiso 1 1 calc R
C7 C 1.1081(4) 0.19155(18) 0.78456(17) 0.0481(6) Uani 1 1 d .
C8 C 1.2004(4) 0.09578(19) 0.80253(18) 0.0530(6) Uani 1 1 d .
H8 H 1.2910 0.0867 0.8443 0.064 Uiso 1 1 calc R
C9 C 1.1555(4) 0.01343(19) 0.75714(19) 0.0547(7) Uani 1 1 d .
H9 H 1.2154 -0.0517 0.7696 0.066 Uiso 1 1 calc R
C10 C 1.0255(4) 0.02510(19) 0.69448(18) 0.0531(6) Uani 1 1 d .
H10 H 0.9979 -0.0313 0.6644 0.064 Uiso 1 1 calc R
C11 C 0.9353(4) 0.12202(18) 0.67635(17) 0.0470(6) Uani 1 1 d .
C12 C 0.9745(4) 0.20565(18) 0.72086(17) 0.0504(6) Uani 1 1 d .
H12 H 0.9131 0.2706 0.7087 0.061 Uiso 1 1 calc R
C13 C 0.7175(5) 0.22287(19) 0.58514(18) 0.0532(7) Uani 1 1 d .
H13A H 0.8266 0.2679 0.5612 0.064 Uiso 1 1 calc R
H13B H 0.6216 0.2548 0.6379 0.064 Uiso 1 1 calc R
C14 C 0.5964(4) 0.20214(18) 0.51243(16) 0.0437(5) Uani 1 1 d .
C15 C 0.4312(5) 0.1413(2) 0.53143(19) 0.0611(7) Uani 1 1 d .
H15 H 0.3907 0.1134 0.5901 0.073 Uiso 1 1 calc R
C16 C 0.3262(5) 0.1222(2) 0.4624(2) 0.0661(8) Uani 1 1 d .
H16 H 0.2148 0.0808 0.4737 0.079 Uiso 1 1 calc R
C17 C 0.3887(4) 0.1653(2) 0.37664(17) 0.0486(6) Uani 1 1 d .
H17 H 0.3164 0.1527 0.3306 0.058 Uiso 1 1 calc R
C18 C 0.6494(4) 0.24129(18) 0.42484(15) 0.0418(5) Uani 1 1 d .
H18 H 0.7619 0.2820 0.4117 0.050 Uiso 1 1 calc R
C19 C 0.3238(3) 0.44746(16) 0.33822(14) 0.0327(4) Uani 1 1 d .
C20 C 0.1561(3) 0.47715(16) 0.42146(14) 0.0320(4) Uani 1 1 d .
C21 C -0.0547(3) 0.50452(18) 0.41421(15) 0.0383(5) Uani 1 1 d .
H21 H -0.0920 0.5075 0.3567 0.046 Uiso 1 1 calc R
C22 C -0.2088(3) 0.52726(17) 0.49209(15) 0.0384(5) Uani 1 1 d .
H22 H -0.3496 0.5458 0.4867 0.046 Uiso 1 1 calc R
C23 C 0.5503(4) 0.16965(16) 0.10894(15) 0.0378(5) Uani 1 1 d .
C24 C 0.5230(3) 0.08261(15) 0.05168(14) 0.0336(5) Uani 1 1 d .
C25 C 0.3316(4) 0.03993(18) 0.06622(16) 0.0430(5) Uani 1 1 d .
H25 H 0.2172 0.0669 0.1107 0.052 Uiso 1 1 calc R
C26 C 0.3082(4) -0.04260(17) 0.01528(16) 0.0424(5) Uani 1 1 d .
H26 H 0.1790 -0.0713 0.0260 0.051 Uiso 1 1 calc R
N1 N 1.3061(3) 0.55294(13) 0.89115(11) 0.0323(4) Uani 1 1 d .
N2 N 0.5480(3) 0.22431(14) 0.35679(12) 0.0398(4) Uani 1 1 d .
O1 O 1.1363(3) 0.27894(13) 0.82537(14) 0.0658(6) Uani 1 1 d .
O2 O 0.8122(3) 0.12620(13) 0.61054(13) 0.0598(5) Uani 1 1 d .
O3 O 0.5160(2) 0.45137(12) 0.34038(10) 0.0399(3) Uani 1 1 d U
O4 O 0.2658(2) 0.41490(12) 0.26906(10) 0.0417(4) Uani 1 1 d U
O5 O 0.3900(3) 0.21134(12) 0.16253(11) 0.0472(4) Uani 1 1 d U
O6 O 0.7333(3) 0.19735(12) 0.10338(12) 0.0486(4) Uani 1 1 d U
O1W O 0.9689(2) 0.29834(15) 0.23981(12) 0.0456(4) Uani 1 1 d D
H1WA H 1.055(4) 0.2567(19) 0.2121(19) 0.067(10) Uiso 1 1 d D
H1WB H 1.044(4) 0.3413(18) 0.252(2) 0.062(9) Uiso 1 1 d D

loop_
_atom_site_aniso_label
_atom_site_aniso_U_11
_atom_site_aniso_U_22
_atom_site_aniso_U_33
_atom_site_aniso_U_23
_atom_site_aniso_U_13
_atom_site_aniso_U_12
Cd1 0.02689(9) 0.03571(9) 0.02493(9) -0.00557(6) -0.00286(6) -0.00440(6)
C1 0.0225(10) 0.0594(14) 0.0299(11) -0.0043(10) -0.0051(8) -0.0035(10)
C2 0.0234(10) 0.0781(17) 0.0271(11) 0.0011(11) -0.0070(9) -0.0029(11)
C3 0.0292(11) 0.0674(16) 0.0372(13) 0.0201(12) -0.0117(10) -0.0088(11)
C4 0.0312(11) 0.0499(13) 0.0408(13) 0.0096(10) -0.0160(10) -0.0068(10)
C5 0.0308(10) 0.0482(12) 0.0288(11) 0.0016(10) -0.0074(9) -0.0056(9)
C6 0.0584(15) 0.0495(14) 0.0589(16) 0.0133(12) -0.0342(14) -0.0090(12)
C7 0.0602(15) 0.0432(13) 0.0467(14) 0.0084(11) -0.0243(12) -0.0086(12)
C8 0.0629(16) 0.0489(14) 0.0527(16) 0.0143(12) -0.0269(13) -0.0066(12)
C9 0.0653(17) 0.0402(13) 0.0608(17) 0.0139(12) -0.0204(14) -0.0051(12)
C10 0.0657(16) 0.0417(13) 0.0555(16) 0.0068(12) -0.0183(14) -0.0124(12)
C11 0.0535(14) 0.0493(13) 0.0424(14) 0.0094(11) -0.0176(12) -0.0122(12)
C12 0.0632(16) 0.0432(13) 0.0507(15) 0.0087(11) -0.0279(13) -0.0031(12)
C13 0.0691(17) 0.0523(14) 0.0439(15) 0.0023(12) -0.0265(13) -0.0043(13)
C14 0.0489(13) 0.0483(13) 0.0354(13) 0.0008(10) -0.0123(11) -0.0051(11)
C15 0.0627(17) 0.083(2) 0.0405(15) 0.0178(14) -0.0120(13) -0.0251(15)
C16 0.0635(17) 0.090(2) 0.0536(17) 0.0225(16) -0.0176(14) -0.0428(16)
C17 0.0483(14) 0.0622(15) 0.0406(14) 0.0056(12) -0.0139(11) -0.0224(12)
C18 0.0433(12) 0.0489(13) 0.0376(13) 0.0022(10) -0.0146(10) -0.0127(11)
C19 0.0295(10) 0.0362(11) 0.0306(11) -0.0051(9) -0.0001(9) -0.0056(9)
C20 0.0279(10) 0.0380(11) 0.0286(11) -0.0072(9) 0.0000(8) -0.0056(9)
C21 0.0315(11) 0.0556(13) 0.0281(11) -0.0104(10) -0.0069(9) -0.0006(10)
C22 0.0257(10) 0.0538(13) 0.0352(12) -0.0102(10) -0.0055(9) -0.0002(10)
C23 0.0504(13) 0.0331(11) 0.0320(12) -0.0033(9) -0.0167(10) 0.0028(10)
C24 0.0429(12) 0.0313(10) 0.0280(11) -0.0033(9) -0.0121(9) 0.0011(9)
C25 0.0427(12) 0.0465(13) 0.0364(13) -0.0144(10) 0.0005(10) -0.0011(11)
C26 0.0393(12) 0.0447(12) 0.0427(13) -0.0109(11) -0.0043(10) -0.0067(10)
N1 0.0247(8) 0.0451(10) 0.0272(9) 0.0001(8) -0.0036(7) -0.0068(7)
N2 0.0414(10) 0.0487(11) 0.0311(10) 0.0030(8) -0.0083(8) -0.0114(9)
O1 0.0945(15) 0.0442(9) 0.0753(13) 0.0047(9) -0.0594(12) -0.0022(10)
O2 0.0793(13) 0.0492(10) 0.0626(12) 0.0040(9) -0.0411(11) -0.0089(9)
O3 0.0273(7) 0.0571(9) 0.0337(8) -0.0142(6) 0.0006(6) -0.0054(7)
O4 0.0319(7) 0.0596(9) 0.0325(8) -0.0173(7) -0.0004(6) -0.0065(6)
O5 0.0500(8) 0.0479(8) 0.0453(10) -0.0178(7) -0.0125(7) 0.0002(7)
O6 0.0522(8) 0.0440(9) 0.0509(10) -0.0189(7) -0.0101(7) -0.0046(7)
O1W 0.0275(8) 0.0599(11) 0.0502(10) -0.0124(9) -0.0075(7) -0.0046(8)

loop_
_atom_type_symbol
_atom_type_description
_atom_type_scat_dispersion_real
_atom_type_scat_dispersion_imag
_atom_type_scat_source
C C 0.0033 0.0016 'International Tables Vol C Tables 4.2.6.8 and 6.1.1.4'
Cd Cd -0.8075 1.2024 'International Tables Vol C Tables 4.2.6.8 and 6.1.1.4'
N N 0.0061 0.0033 'International Tables Vol C Tables 4.2.6.8 and 6.1.1.4'
O O 0.0106 0.0060 'International Tables Vol C Tables 4.2.6.8 and 6.1.1.4'
H H 0.0000 0.0000 'International Tables Vol C Tables 4.2.6.8 and 6.1.1.4'

loop_
_geom_angle_atom_site_label_1
_geom_angle_atom_site_label_2
_geom_angle_atom_site_label_3
_geom_angle
_geom_angle_site_symmetry_1
_geom_angle_site_symmetry_3
N1 Cd1 O1W 91.85(7) 2_766 .
N1 Cd1 N2 165.76(6) 2_766 .
O1W Cd1 N2 83.47(7) . .
N1 Cd1 O6 88.97(6) 2_766 .
O1W Cd1 O6 84.53(7) . .
N2 Cd1 O6 103.89(7) . .
N1 Cd1 O4 88.53(6) 2_766 .
O1W Cd1 O4 145.23(6) . .
N2 Cd1 O4 87.74(7) . .
O6 Cd1 O4 130.24(6) . .
N1 Cd1 O5 107.19(6) 2_766 .
O1W Cd1 O5 133.01(6) . .
N2 Cd1 O5 85.60(6) . .
O6 Cd1 O5 54.29(6) . .
O4 Cd1 O5 79.34(5) . .
N1 Cd1 O3 90.69(6) 2_766 .
O1W Cd1 O3 91.92(6) . .
N2 Cd1 O3 76.09(6) . .
O6 Cd1 O3 176.42(5) . .
O4 Cd1 O3 53.31(5) . .
O5 Cd1 O3 129.14(5) . .
N1 Cd1 C23 99.39(7) 2_766 .
O1W Cd1 C23 109.03(7) . .
N2 Cd1 C23 94.85(7) . .
O6 Cd1 C23 27.12(6) . .
O4 Cd1 C23 105.19(6) . .
O5 Cd1 C23 27.17(6) . .
O3 Cd1 C23 156.27(6) . .
N1 Cd1 C19 94.83(7) 2_766 .
O1W Cd1 C19 118.31(6) . .
N2 Cd1 C19 75.82(7) . .
O6 Cd1 C19 156.62(6) . .
O4 Cd1 C19 27.31(5) . .
O5 Cd1 C19 102.76(6) . .
O3 Cd1 C19 26.96(5) . .
C23 Cd1 C19 129.86(7) . .
N1 C1 C2 122.6(2) . .
N1 C1 H1 118.7 . .
C2 C1 H1 118.7 . .
C1 C2 C3 119.0(2) . .
C1 C2 H2 120.5 . .
C3 C2 H2 120.5 . .
C2 C3 C4 119.6(2) . .
C2 C3 H3 120.2 . .
C4 C3 H3 120.2 . .
C5 C4 C3 117.6(2) . .
C5 C4 C6 120.5(2) . .
C3 C4 C6 121.9(2) . .
N1 C5 C4 123.4(2) . .
N1 C5 H5 118.3 . .
C4 C5 H5 118.3 . .
O1 C6 C4 107.20(18) . .
O1 C6 H6A 110.3 . .
C4 C6 H6A 110.3 . .
O1 C6 H6B 110.3 . .
C4 C6 H6B 110.3 . .
H6A C6 H6B 108.5 . .
O1 C7 C8 124.6(2) . .
O1 C7 C12 114.6(2) . .
C8 C7 C12 120.8(2) . .
C7 C8 C9 118.6(2) . .
C7 C8 H8 120.7 . .
C9 C8 H8 120.7 . .
C10 C9 C8 121.8(2) . .
C10 C9 H9 119.1 . .
C8 C9 H9 119.1 . .
C9 C10 C11 119.1(2) . .
C9 C10 H10 120.5 . .
C11 C10 H10 120.5 . .
O2 C11 C12 124.5(2) . .
O2 C11 C10 114.7(2) . .
C12 C11 C10 120.8(2) . .
C11 C12 C7 118.9(2) . .
C11 C12 H12 120.5 . .
C7 C12 H12 120.5 . .
O2 C13 C14 106.13(19) . .
O2 C13 H13A 110.5 . .
C14 C13 H13A 110.5 . .
O2 C13 H13B 110.5 . .
C14 C13 H13B 110.5 . .
H13A C13 H13B 108.7 . .
C18 C14 C15 118.0(2) . .
C18 C14 C13 121.3(2) . .
C15 C14 C13 120.7(2) . .
C14 C15 C16 119.1(3) . .
C14 C15 H15 120.4 . .
C16 C15 H15 120.4 . .
C17 C16 C15 119.1(3) . .
C17 C16 H16 120.5 . .
C15 C16 H16 120.5 . .
N2 C17 C16 122.8(2) . .
N2 C17 H17 118.6 . .
C16 C17 H17 118.6 . .
N2 C18 C14 123.8(2) . .
N2 C18 H18 118.1 . .
C14 C18 H18 118.1 . .
O3 C19 O4 122.00(18) . .
O3 C19 C20 119.45(17) . .
O4 C19 C20 118.48(17) . .
O3 C19 Cd1 63.63(10) . .
O4 C19 Cd1 61.90(10) . .
C20 C19 Cd1 157.98(15) . .
C21 C20 C22 119.16(19) . 2_566
C21 C20 C19 120.87(18) . .
C22 C20 C19 119.90(18) 2_566 .
C22 C21 C20 120.09(19) . .
C22 C21 H21 120.0 . .
C20 C21 H21 120.0 . .
C21 C22 C20 120.75(19) . 2_566
C21 C22 H22 119.6 . .
C20 C22 H22 119.6 2_566 .
O6 C23 O5 121.94(19) . .
O6 C23 C24 119.1(2) . .
O5 C23 C24 119.0(2) . .
O6 C23 Cd1 59.40(11) . .
O5 C23 Cd1 62.57(11) . .
C24 C23 Cd1 176.68(14) . .
C25 C24 C26 119.31(19) . 2_655
C25 C24 C23 120.5(2) . .
C26 C24 C23 120.1(2) 2_655 .
C24 C25 C26 120.6(2) . .
C24 C25 H25 119.7 . .
C26 C25 H25 119.7 . .
C25 C26 C24 120.1(2) . 2_655
C25 C26 H26 120.0 . .
C24 C26 H26 120.0 2_655 .
C5 N1 C1 117.76(19) . .
C5 N1 Cd1 118.99(14) . 2_766
C1 N1 Cd1 123.20(15) . 2_766
C17 N2 C18 117.2(2) . .
C17 N2 Cd1 122.63(15) . .
C18 N2 Cd1 119.20(15) . .
C7 O1 C6 117.87(18) . .
C11 O2 C13 118.95(18) . .
C19 O3 Cd1 89.42(12) . .
C19 O4 Cd1 90.79(12) . .
C23 O5 Cd1 90.26(13) . .
C23 O6 Cd1 93.48(13) . .
Cd1 O1W H1WA 122(2) . .
Cd1 O1W H1WB 129(2) . .
H1WA O1W H1WB 102(3) . .

loop_
_geom_bond_atom_site_label_1
_geom_bond_atom_site_label_2
_geom_bond_distance
_geom_bond_site_symmetry_2
Cd1 N1 2.3008(19) 2_766
Cd1 O1W 2.3398(16) .
Cd1 N2 2.363(2) .
Cd1 O6 2.3669(17) .
Cd1 O4 2.4294(16) .
Cd1 O5 2.4362(17) .
Cd1 O3 2.4672(16) .
Cd1 C23 2.745(2) .
Cd1 C19 2.754(2) .
C1 N1 1.348(3) .
C1 C2 1.370(3) .
C1 H1 0.9300 .
C2 C3 1.371(3) .
C2 H2 0.9300 .
C3 C4 1.389(3) .
C3 H3 0.9300 .
C4 C5 1.383(3) .
C4 C6 1.494(3) .
C5 N1 1.330(3) .
C5 H5 0.9300 .
C6 O1 1.422(3) .
C6 H6A 0.9700 .
C6 H6B 0.9700 .
C7 O1 1.364(3) .
C7 C8 1.375(3) .
C7 C12 1.395(3) .
C8 C9 1.382(4) .
C8 H8 0.9300 .
C9 C10 1.365(3) .
C9 H9 0.9300 .
C10 C11 1.384(3) .
C10 H10 0.9300 .
C11 O2 1.372(3) .
C11 C12 1.375(3) .
C12 H12 0.9300 .
C13 O2 1.423(3) .
C13 C14 1.501(3) .
C13 H13A 0.9700 .
C13 H13B 0.9700 .
C14 C18 1.371(3) .
C14 C15 1.374(4) .
C15 C16 1.380(4) .
C15 H15 0.9300 .
C16 C17 1.375(4) .
C16 H16 0.9300 .
C17 N2 1.329(3) .
C17 H17 0.9300 .
C18 N2 1.345(3) .
C18 H18 0.9300 .
C19 O3 1.248(2) .
C19 O4 1.264(2) .
C19 C20 1.498(3) .
C20 C21 1.388(3) .
C20 C22 1.390(3) 2_566
C21 C22 1.379(3) .
C21 H21 0.9300 .
C22 C20 1.390(3) 2_566
C22 H22 0.9300 .
C23 O6 1.254(3) .
C23 O5 1.254(3) .
C23 C24 1.496(3) .
C24 C25 1.380(3) .
C24 C26 1.385(3) 2_655
C25 C26 1.383(3) .
C25 H25 0.9300 .
C26 C24 1.385(3) 2_655
C26 H26 0.9300 .
N1 Cd1 2.3008(19) 2_766
O1W H1WA 0.797(18) .
O1W H1WB 0.825(18) .

loop_
_geom_hbond_atom_site_label_D
_geom_hbond_atom_site_label_H
_geom_hbond_atom_site_label_A
_geom_hbond_distance_DH
_geom_hbond_distance_HA
_geom_hbond_distance_DA
_geom_hbond_angle_DHA
_geom_hbond_site_symmetry_A
C17 H17 O5 0.93 2.55 3.212(3) 128.5 .
O1W H1WA O5 0.797(18) 2.15(2) 2.849(2) 146(3) 1_655
O1W H1WB O4 0.825(18) 1.871(19) 2.681(2) 167(3) 1_655
C3 H3 O5 0.93 2.59 3.387(3) 144.0 1_656
C5 H5 O3 0.93 2.54 3.253(3) 133.7 2_766

loop_
_geom_torsion_atom_site_label_1
_geom_torsion_atom_site_label_2
_geom_torsion_atom_site_label_3
_geom_torsion_atom_site_label_4
_geom_torsion
_geom_torsion_site_symmetry_1
_geom_torsion_site_symmetry_4
N1 C1 C2 C3 -2.0(3) . .
C1 C2 C3 C4 0.7(3) . .
C2 C3 C4 C5 1.1(3) . .
C2 C3 C4 C6 -177.7(2) . .
C3 C4 C5 N1 -1.9(3) . .
C6 C4 C5 N1 177.0(2) . .
C5 C4 C6 O1 -50.1(3) . .
C3 C4 C6 O1 128.7(2) . .
O1 C7 C8 C9 179.0(3) . .
C12 C7 C8 C9 -1.0(4) . .
C7 C8 C9 C10 1.0(4) . .
C8 C9 C10 C11 -0.4(4) . .
C9 C10 C11 O2 178.2(2) . .
C9 C10 C11 C12 -0.3(4) . .
O2 C11 C12 C7 -178.1(3) . .
C10 C11 C12 C7 0.3(4) . .
O1 C7 C12 C11 -179.7(3) . .
C8 C7 C12 C11 0.3(4) . .
O2 C13 C14 C18 -117.4(3) . .
O2 C13 C14 C15 61.2(3) . .
C18 C14 C15 C16 0.0(4) . .
C13 C14 C15 C16 -178.7(3) . .
C14 C15 C16 C17 -0.5(5) . .
C15 C16 C17 N2 0.6(5) . .
C15 C14 C18 N2 0.6(4) . .
C13 C14 C18 N2 179.2(2) . .
N1 Cd1 C19 O3 -81.97(13) 2_766 .
O1W Cd1 C19 O3 12.75(15) . .
N2 Cd1 C19 O3 87.12(13) . .
O6 Cd1 C19 O3 179.39(13) . .
O4 Cd1 C19 O3 -159.3(2) . .
O5 Cd1 C19 O3 169.17(12) . .
C23 Cd1 C19 O3 171.54(12) . .
N1 Cd1 C19 O4 77.29(13) 2_766 .
O1W Cd1 C19 O4 172.01(12) . .
N2 Cd1 C19 O4 -113.62(13) . .
O6 Cd1 C19 O4 -21.3(2) . .
O5 Cd1 C19 O4 -31.57(14) . .
O3 Cd1 C19 O4 159.3(2) . .
C23 Cd1 C19 O4 -29.21(16) . .
N1 Cd1 C19 C20 174.3(4) 2_766 .
O1W Cd1 C19 C20 -91.0(4) . .
N2 Cd1 C19 C20 -16.6(3) . .
O6 Cd1 C19 C20 75.6(4) . .
O4 Cd1 C19 C20 97.0(4) . .
O5 Cd1 C19 C20 65.4(4) . .
O3 Cd1 C19 C20 -103.7(4) . .
C23 Cd1 C19 C20 67.8(4) . .
O3 C19 C20 C21 159.8(2) . .
O4 C19 C20 C21 -23.2(3) . .
Cd1 C19 C20 C21 -108.2(4) . .
O3 C19 C20 C22 -23.3(3) . 2_566
O4 C19 C20 C22 153.7(2) . 2_566
Cd1 C19 C20 C22 68.7(4) . 2_566
C22 C20 C21 C22 0.2(4) 2_566 .
C19 C20 C21 C22 177.1(2) . .
C20 C21 C22 C20 -0.2(4) . 2_566
N1 Cd1 C23 O6 68.73(14) 2_766 .
O1W Cd1 C23 O6 -26.53(15) . .
N2 Cd1 C23 O6 -111.28(14) . .
O4 Cd1 C23 O6 159.75(13) . .
O5 Cd1 C23 O6 178.2(2) . .
O3 Cd1 C23 O6 -177.29(12) . .
C19 Cd1 C23 O6 173.17(12) . .
N1 Cd1 C23 O5 -109.49(13) 2_766 .
O1W Cd1 C23 O5 155.25(12) . .
N2 Cd1 C23 O5 70.50(14) . .
O6 Cd1 C23 O5 -178.2(2) . .
O4 Cd1 C23 O5 -18.47(14) . .
O3 Cd1 C23 O5 4.5(2) . .
C19 Cd1 C23 O5 -5.06(16) . .
N1 Cd1 C23 C24 132(3) 2_766 .
O1W Cd1 C23 C24 37(3) . .
N2 Cd1 C23 C24 -48(3) . .
O6 Cd1 C23 C24 63(3) . .
O4 Cd1 C23 C24 -137(3) . .
O5 Cd1 C23 C24 -118(3) . .
O3 Cd1 C23 C24 -114(3) . .
C19 Cd1 C23 C24 -123(3) . .
O6 C23 C24 C25 170.0(2) . .
O5 C23 C24 C25 -8.6(3) . .
Cd1 C23 C24 C25 108(3) . .
O6 C23 C24 C26 -8.6(3) . 2_655
O5 C23 C24 C26 172.9(2) . 2_655
Cd1 C23 C24 C26 -70(3) . 2_655
C26 C24 C25 C26 0.6(4) 2_655 .
C23 C24 C25 C26 -178.0(2) . .
C24 C25 C26 C24 -0.6(4) . 2_655
C4 C5 N1 C1 0.6(3) . .
C4 C5 N1 Cd1 178.16(15) . 2_766
C2 C1 N1 C5 1.4(3) . .
C2 C1 N1 Cd1 -176.06(14) . 2_766
C16 C17 N2 C18 -0.1(4) . .
C16 C17 N2 Cd1 -168.8(2) . .
C14 C18 N2 C17 -0.5(3) . .
C14 C18 N2 Cd1 168.57(18) . .
N1 Cd1 N2 C17 137.5(2) 2_766 .
O1W Cd1 N2 C17 -151.13(19) . .
O6 Cd1 N2 C17 -68.43(19) . .
O4 Cd1 N2 C17 62.58(19) . .
O5 Cd1 N2 C17 -16.90(19) . .
O3 Cd1 N2 C17 115.26(19) . .
C23 Cd1 N2 C17 -42.48(19) . .
C19 Cd1 N2 C17 87.46(19) . .
N1 Cd1 N2 C18 -31.0(3) 2_766 .
O1W Cd1 N2 C18 40.39(17) . .
O6 Cd1 N2 C18 123.09(17) . .
O4 Cd1 N2 C18 -105.91(17) . .
O5 Cd1 N2 C18 174.61(17) . .
O3 Cd1 N2 C18 -53.23(16) . .
C23 Cd1 N2 C18 149.03(17) . .
C19 Cd1 N2 C18 -81.03(17) . .
C8 C7 O1 C6 0.5(4) . .
C12 C7 O1 C6 -179.5(2) . .
C4 C6 O1 C7 -179.3(2) . .
C12 C11 O2 C13 0.2(4) . .
C10 C11 O2 C13 -178.2(3) . .
C14 C13 O2 C11 179.6(2) . .
O4 C19 O3 Cd1 -21.6(2) . .
C20 C19 O3 Cd1 155.28(18) . .
N1 Cd1 O3 C19 99.34(13) 2_766 .
O1W Cd1 O3 C19 -168.79(13) . .
N2 Cd1 O3 C19 -86.00(14) . .
O6 Cd1 O3 C19 -176.1(8) . .
O4 Cd1 O3 C19 11.69(12) . .
O5 Cd1 O3 C19 -13.67(16) . .
C23 Cd1 O3 C19 -16.3(2) . .
O3 C19 O4 Cd1 22.0(2) . .
C20 C19 O4 Cd1 -154.96(17) . .
N1 Cd1 O4 C19 -103.50(13) 2_766 .
O1W Cd1 O4 C19 -12.39(19) . .
N2 Cd1 O4 C19 62.75(13) . .
O6 Cd1 O4 C19 169.09(12) . .
O5 Cd1 O4 C19 148.70(14) . .
O3 Cd1 O4 C19 -11.55(12) . .
C23 Cd1 O4 C19 157.16(13) . .
O6 C23 O5 Cd1 -1.8(2) . .
C24 C23 O5 Cd1 176.66(17) . .
N1 Cd1 O5 C23 76.79(14) 2_766 .
O1W Cd1 O5 C23 -32.77(16) . .
N2 Cd1 O5 C23 -109.61(14) . .
O6 Cd1 O5 C23 1.00(12) . .
O4 Cd1 O5 C23 161.87(14) . .
O3 Cd1 O5 C23 -177.67(12) . .
C19 Cd1 O5 C23 176.02(13) . .
O5 C23 O6 Cd1 1.9(2) . .
C24 C23 O6 Cd1 -176.60(16) . .
N1 Cd1 O6 C23 -113.15(14) 2_766 .
O1W Cd1 O6 C23 154.90(14) . .
N2 Cd1 O6 C23 73.03(14) . .
O4 Cd1 O6 C23 -25.95(16) . .
O5 Cd1 O6 C23 -1.00(12) . .
O3 Cd1 O6 C23 162.3(8) . .
C19 Cd1 O6 C23 -13.3(2) . .
